data_4312279
loop_
_publ_author_name
'Neil Burford'
'Korey D. Conroy'
'Jeff C. Landry'
'Paul J. Ragogna'
'Michael J. Ferguson'
'Robert McDonald'

_publ_section_title
;
 Gallium Halide Induced Heterocycle Expansion of
 Dihalodiphosphadiaryldiazanes [(XPNR)2] to the Corresponding
 Triphosphatriazanes [(XPNR)3]
;
_journal_name_full 'Inorganic Chemistry'
_journal_page_first 8245
_journal_page_last 8251
_journal_paper_doi 10.1021/ic049217a
_journal_volume 43
_journal_year 2004
_chemical_formula_moiety 'C16 H18 Br2 N2 P2'
_chemical_formula_sum 'C16 H18 Br2 N2 P2'
_chemical_formula_weight 460.08
_chemical_melting_point 501(2)
_chemical_name_common '[DmpNPBr]2'
_space_group_IT_number 14
_symmetry_cell_setting monoclinic
_symmetry_Int_Tables_number 14
_symmetry_space_group_name_Hall '-P 2ybc'
_symmetry_space_group_name_H-M 'P 1 21/c 1'
_atom_sites_solution_hydrogens geom
_atom_sites_solution_primary direct
_atom_sites_solution_secondary difmap
_audit_creation_method SHELXL-97
_cell_angle_alpha 90.00
_cell_angle_beta 104.628(2)
_cell_angle_gamma 90.00
_cell_formula_units_Z 8
_cell_length_a 15.7724(16)
_cell_length_b 11.5131(12)
_cell_length_c 20.513(2)
_cell_measurement_temperature 193(2)
_cell_measurement_theta_max 26.322
_cell_measurement_theta_min 2.216
_cell_volume 3604.2(6)
_computing_structure_refinement 'SHELXL-97 (Sheldrick, 1997)'
_diffrn_ambient_temperature 193(2)
_diffrn_measured_fraction_theta_full 0.989
_diffrn_measured_fraction_theta_max 0.989
_diffrn_radiation_monochromator graphite
_diffrn_radiation_type MoK\a
_diffrn_radiation_wavelength 0.71073
_diffrn_reflns_av_R_equivalents 0.0380
_diffrn_reflns_av_sigmaI/netI 0.0546
_diffrn_reflns_limit_h_max 17
_diffrn_reflns_limit_h_min -19
_diffrn_reflns_limit_k_max 14
_diffrn_reflns_limit_k_min -12
_diffrn_reflns_limit_l_max 25
_diffrn_reflns_limit_l_min -23
_diffrn_reflns_number 15765
_diffrn_reflns_theta_full 26.42
_diffrn_reflns_theta_max 26.42
_diffrn_reflns_theta_min 1.33
_diffrn_source 'fine-focus sealed tube'
_exptl_absorpt_coefficient_mu 4.673
_exptl_absorpt_correction_T_max 0.2565
_exptl_absorpt_correction_T_min 0.1384
_exptl_absorpt_correction_type none
_exptl_absorpt_process_details emperical
_exptl_crystal_colour Colourless
_exptl_crystal_density_diffrn 1.696
_exptl_crystal_density_method 'not measured'
_exptl_crystal_description Blocks
_exptl_crystal_F_000 1824
_exptl_crystal_size_max 0.70
_exptl_crystal_size_mid 0.50
_exptl_crystal_size_min 0.40
_refine_diff_density_max 0.569
_refine_diff_density_min -0.744
_refine_diff_density_rms 0.085
_refine_ls_extinction_method none
_refine_ls_goodness_of_fit_ref 1.018
_refine_ls_hydrogen_treatment mixed
_refine_ls_matrix_type full
_refine_ls_number_parameters 405
_refine_ls_number_reflns 7334
_refine_ls_number_restraints 0
_refine_ls_restrained_S_all 1.018
_refine_ls_R_factor_all 0.0592
_refine_ls_R_factor_gt 0.0346
_refine_ls_shift/su_max 0.001
_refine_ls_shift/su_mean 0.000
_refine_ls_structure_factor_coef Fsqd
_refine_ls_weighting_details 'calc w=1/[\s^2^(Fo^2^)+(0.0292P)^2^+1.1041P] where P=(Fo^2^+2Fc^2^)/3'
_refine_ls_weighting_scheme calc
_refine_ls_wR_factor_gt 0.0715
_refine_ls_wR_factor_ref 0.0780
_reflns_number_gt 5374
_reflns_number_total 7334
_reflns_threshold_expression >2sigma(I)
_cod_data_source_file ic049217asi20040616_025301_3.cif
_cod_data_source_block dal0301
_cod_depositor_comments
;
The following automatic conversions were performed:

'_chemical_melting_point' value '499-503' was changed to '501(2)' -
the average value was taken and precision was estimated.

Automatic conversion script
Id: cif_fix_values 1569 2011-02-09 13:29:24Z adriana 
;
_cod_original_cell_volume 3604.3(6)
_cod_database_code 4312279

loop_
_symmetry_equiv_pos_as_xyz
'x, y, z'
'-x, y+1/2, -z+1/2'
'-x, -y, -z'
'x, -y-1/2, z-1/2'

loop_
_atom_site_label
_atom_site_type_symbol
_atom_site_fract_x
_atom_site_fract_y
_atom_site_fract_z
_atom_site_U_iso_or_equiv
_atom_site_adp_type
_atom_site_occupancy
_atom_site_symmetry_multiplicity
_atom_site_calc_flag
_atom_site_refinement_flags
_atom_site_disorder_assembly
_atom_site_disorder_group
Br1 Br 0.09200(2) 0.75999(3) 0.467942(19) 0.03561(10) Uani 1 1 d . . .
Br2 Br 0.09014(2) 0.39043(3) 0.38139(2) 0.04002(11) Uani 1 1 d . . .
P1 P 0.22249(6) 0.69329(7) 0.45238(4) 0.02229(19) Uani 1 1 d . . .
P2 P 0.22395(5) 0.48212(7) 0.41219(4) 0.02232(19) Uani 1 1 d . . .
N1 N 0.22708(16) 0.5560(2) 0.48465(12) 0.0217(6) Uani 1 1 d . . .
N2 N 0.20101(16) 0.6175(2) 0.37845(12) 0.0208(6) Uani 1 1 d . . .
C11 C 0.2623(2) 0.5205(3) 0.55358(15) 0.0210(7) Uani 1 1 d . . .
C12 C 0.3524(2) 0.5235(3) 0.58086(16) 0.0235(7) Uani 1 1 d . . .
C13 C 0.3842(2) 0.4893(3) 0.64773(17) 0.0315(8) Uani 1 1 d . . .
H13 H 0.4455 0.4914 0.6676 0.038 Uiso 1 1 calc R . .
C14 C 0.3285(3) 0.4527(3) 0.68546(18) 0.0366(9) Uani 1 1 d . . .
H14 H 0.3514 0.4296 0.7310 0.044 Uiso 1 1 calc R . .
C15 C 0.2392(2) 0.4494(3) 0.65732(17) 0.0323(8) Uani 1 1 d . . .
H15 H 0.2012 0.4240 0.6837 0.039 Uiso 1 1 calc R . .
C16 C 0.2044(2) 0.4828(3) 0.59089(16) 0.0248(7) Uani 1 1 d . . .
C17 C 0.4153(2) 0.5611(3) 0.54048(17) 0.0303(8) Uani 1 1 d . . .
H17A H 0.4016 0.6408 0.5245 0.036 Uiso 1 1 calc R . .
H17B H 0.4097 0.5091 0.5018 0.036 Uiso 1 1 calc R . .
H17C H 0.4754 0.5578 0.5689 0.036 Uiso 1 1 calc R . .
C18 C 0.1071(2) 0.4760(3) 0.56198(19) 0.0394(9) Uani 1 1 d . . .
H18A H 0.0779 0.4682 0.5986 0.047 Uiso 1 1 calc R . .
H18B H 0.0932 0.4086 0.5321 0.047 Uiso 1 1 calc R . .
H18C H 0.0867 0.5469 0.5364 0.047 Uiso 1 1 calc R . .
C21 C 0.2033(2) 0.6551(3) 0.31169(15) 0.0221(7) Uani 1 1 d . . .
C22 C 0.1247(2) 0.6906(3) 0.26690(16) 0.0271(8) Uani 1 1 d . . .
C23 C 0.1281(3) 0.7263(3) 0.20276(17) 0.0355(9) Uani 1 1 d . . .
H23 H 0.0758 0.7502 0.1714 0.043 Uiso 1 1 calc R . .
C24 C 0.2056(3) 0.7279(3) 0.18386(18) 0.0392(9) Uani 1 1 d . . .
H24 H 0.2066 0.7529 0.1399 0.047 Uiso 1 1 calc R . .
C25 C 0.2822(2) 0.6932(3) 0.22876(18) 0.0329(8) Uani 1 1 d . . .
H25 H 0.3356 0.6949 0.2153 0.039 Uiso 1 1 calc R . .
C26 C 0.2827(2) 0.6556(3) 0.29350(17) 0.0253(7) Uani 1 1 d . . .
C27 C 0.0399(2) 0.6936(3) 0.28746(18) 0.0357(9) Uani 1 1 d . . .
H27A H 0.0312 0.6192 0.3081 0.043 Uiso 1 1 calc R . .
H27B H -0.0086 0.7071 0.2477 0.043 Uiso 1 1 calc R . .
H27C H 0.0418 0.7564 0.3201 0.043 Uiso 1 1 calc R . .
C28 C 0.3671(2) 0.6181(3) 0.34147(19) 0.0363(9) Uani 1 1 d . . .
H28A H 0.3764 0.6630 0.3833 0.044 Uiso 1 1 calc R . .
H28B H 0.4159 0.6317 0.3208 0.044 Uiso 1 1 calc R . .
H28C H 0.3639 0.5353 0.3516 0.044 Uiso 1 1 calc R . .
Br3 Br 0.59820(3) 0.37502(3) 0.911405(19) 0.03891(11) Uani 1 1 d . . .
Br4 Br 0.57823(2) 0.73936(3) 0.979740(18) 0.03450(10) Uani 1 1 d . . .
P3 P 0.72496(5) 0.48105(7) 0.92496(4) 0.02239(19) Uani 1 1 d . . .
P4 P 0.71077(6) 0.69394(7) 0.95866(4) 0.02237(19) Uani 1 1 d . . .
N3 N 0.68850(16) 0.6101(2) 0.88765(12) 0.0205(6) Uani 1 1 d . . .
N4 N 0.73288(16) 0.5615(2) 0.99603(12) 0.0200(6) Uani 1 1 d . . .
C31 C 0.6788(2) 0.6439(3) 0.81846(15) 0.0241(7) Uani 1 1 d . . .
C32 C 0.7530(2) 0.6614(3) 0.79433(17) 0.0331(8) Uani 1 1 d . . .
C33 C 0.7412(3) 0.6976(3) 0.72787(19) 0.0427(10) Uani 1 1 d . . .
H33 H 0.7910 0.7103 0.7107 0.051 Uiso 1 1 calc R . .
C34 C 0.6584(3) 0.7152(3) 0.68642(19) 0.0476(11) Uani 1 1 d . . .
H34 H 0.6514 0.7407 0.6413 0.057 Uiso 1 1 calc R . .
C35 C 0.5861(3) 0.6957(3) 0.71088(18) 0.0414(10) Uani 1 1 d . . .
H35 H 0.5294 0.7077 0.6821 0.050 Uiso 1 1 calc R . .
C36 C 0.5939(2) 0.6586(3) 0.77682(17) 0.0305(8) Uani 1 1 d . . .
C37 C 0.8431(2) 0.6435(4) 0.8379(2) 0.0479(11) Uani 1 1 d . . .
H37A H 0.8520 0.6932 0.8778 0.057 Uiso 1 1 calc R . .
H37B H 0.8861 0.6636 0.8126 0.057 Uiso 1 1 calc R . .
H37C H 0.8505 0.5620 0.8519 0.057 Uiso 1 1 calc R . .
C38 C 0.5144(2) 0.6363(4) 0.80175(19) 0.0459(10) Uani 1 1 d . . .
H38A H 0.5146 0.6880 0.8397 0.055 Uiso 1 1 calc R . .
H38B H 0.5145 0.5553 0.8165 0.055 Uiso 1 1 calc R . .
H38C H 0.4618 0.6509 0.7654 0.055 Uiso 1 1 calc R . .
C41 C 0.7802(2) 0.5352(2) 1.06438(15) 0.0199(7) Uani 1 1 d . . .
C42 C 0.7347(2) 0.4912(3) 1.10925(16) 0.0241(7) Uani 1 1 d . . .
C43 C 0.7831(2) 0.4643(3) 1.17476(16) 0.0305(8) Uani 1 1 d . . .
H43 H 0.7539 0.4323 1.2059 0.037 Uiso 1 1 calc R . .
C44 C 0.8719(2) 0.4834(3) 1.19474(17) 0.0352(9) Uani 1 1 d . . .
H44 H 0.9034 0.4665 1.2397 0.042 Uiso 1 1 calc R . .
C45 C 0.9150(2) 0.5269(3) 1.14980(17) 0.0304(8) Uani 1 1 d . . .
H45 H 0.9764 0.5393 1.1639 0.036 Uiso 1 1 calc R . .
C46 C 0.8702(2) 0.5531(3) 1.08388(16) 0.0235(7) Uani 1 1 d . . .
C47 C 0.6375(2) 0.4699(3) 1.08973(18) 0.0350(9) Uani 1 1 d . . .
H47A H 0.6131 0.4873 1.1281 0.042 Uiso 1 1 calc R . .
H47B H 0.6262 0.3883 1.0767 0.042 Uiso 1 1 calc R . .
H47C H 0.6100 0.5200 1.0517 0.042 Uiso 1 1 calc R . .
C48 C 0.9200(2) 0.5971(3) 1.03495(17) 0.0320(8) Uani 1 1 d . . .
H48A H 0.9825 0.6020 1.0577 0.038 Uiso 1 1 calc R . .
H48B H 0.8982 0.6743 1.0187 0.038 Uiso 1 1 calc R . .
H48C H 0.9116 0.5436 0.9967 0.038 Uiso 1 1 calc R . .

loop_
_atom_site_aniso_label
_atom_site_aniso_U_11
_atom_site_aniso_U_22
_atom_site_aniso_U_33
_atom_site_aniso_U_23
_atom_site_aniso_U_13
_atom_site_aniso_U_12
Br1 0.0425(2) 0.0291(2) 0.0391(2) -0.00333(17) 0.01742(17) 0.01048(16)
Br2 0.0394(2) 0.0337(2) 0.0469(2) -0.01123(18) 0.01080(17) -0.01656(17)
P1 0.0260(5) 0.0186(4) 0.0214(4) -0.0027(3) 0.0042(4) -0.0033(3)
P2 0.0265(5) 0.0189(4) 0.0221(4) -0.0028(3) 0.0071(4) -0.0001(3)
N1 0.0260(15) 0.0182(14) 0.0205(14) -0.0018(11) 0.0053(11) -0.0016(11)
N2 0.0232(14) 0.0190(14) 0.0193(14) -0.0007(11) 0.0038(11) 0.0001(11)
C11 0.0282(18) 0.0149(15) 0.0199(16) 0.0008(13) 0.0059(14) 0.0027(13)
C12 0.0275(19) 0.0182(16) 0.0252(17) -0.0027(14) 0.0073(14) 0.0024(14)
C13 0.030(2) 0.034(2) 0.029(2) 0.0012(16) 0.0046(16) 0.0099(16)
C14 0.053(3) 0.033(2) 0.0230(19) 0.0047(16) 0.0081(18) 0.0111(18)
C15 0.049(2) 0.0254(19) 0.0280(19) 0.0017(16) 0.0210(17) 0.0010(17)
C16 0.0288(19) 0.0191(16) 0.0273(18) -0.0008(14) 0.0087(14) 0.0016(14)
C17 0.0252(19) 0.0318(19) 0.035(2) -0.0015(16) 0.0094(15) 0.0012(15)
C18 0.032(2) 0.050(2) 0.040(2) 0.0011(19) 0.0169(17) -0.0079(18)
C21 0.0289(19) 0.0177(16) 0.0200(17) -0.0045(13) 0.0066(14) -0.0014(14)
C22 0.0307(19) 0.0251(18) 0.0225(18) -0.0052(15) 0.0011(15) 0.0037(15)
C23 0.052(2) 0.0276(19) 0.0224(19) -0.0012(15) 0.0006(17) 0.0098(17)
C24 0.070(3) 0.030(2) 0.0195(18) -0.0022(16) 0.0145(19) 0.0001(19)
C25 0.046(2) 0.0260(19) 0.033(2) -0.0016(16) 0.0222(18) -0.0014(16)
C26 0.0296(19) 0.0187(16) 0.0291(19) -0.0023(14) 0.0097(15) 0.0007(14)
C27 0.027(2) 0.043(2) 0.031(2) -0.0047(17) -0.0039(16) 0.0084(17)
C28 0.028(2) 0.038(2) 0.047(2) 0.0048(18) 0.0172(17) 0.0017(16)
Br3 0.0486(2) 0.0294(2) 0.0362(2) -0.00153(17) 0.00595(17) -0.01644(17)
Br4 0.0403(2) 0.0335(2) 0.0326(2) -0.00063(16) 0.01458(16) 0.01321(16)
P3 0.0293(5) 0.0185(4) 0.0193(4) -0.0010(3) 0.0060(4) 0.0032(4)
P4 0.0301(5) 0.0167(4) 0.0216(4) -0.0003(3) 0.0087(4) -0.0012(4)
N3 0.0261(15) 0.0194(14) 0.0162(13) -0.0005(11) 0.0061(11) 0.0008(11)
N4 0.0256(15) 0.0184(14) 0.0168(13) 0.0007(11) 0.0068(11) 0.0007(11)
C31 0.039(2) 0.0161(16) 0.0188(17) 0.0000(13) 0.0102(15) 0.0020(14)
C32 0.049(2) 0.0284(19) 0.0270(19) -0.0015(16) 0.0187(17) -0.0015(17)
C33 0.073(3) 0.031(2) 0.034(2) -0.0024(18) 0.032(2) -0.006(2)
C34 0.094(4) 0.030(2) 0.0198(19) 0.0022(16) 0.017(2) 0.004(2)
C35 0.065(3) 0.032(2) 0.0213(19) -0.0023(16) 0.0008(19) 0.0115(19)
C36 0.045(2) 0.0213(18) 0.0236(18) -0.0023(15) 0.0055(16) 0.0067(16)
C37 0.042(2) 0.061(3) 0.048(3) 0.008(2) 0.026(2) -0.002(2)
C38 0.036(2) 0.064(3) 0.033(2) 0.001(2) 0.0020(17) 0.010(2)
C41 0.0299(19) 0.0133(15) 0.0169(16) -0.0002(13) 0.0064(14) 0.0022(13)
C42 0.0317(19) 0.0176(16) 0.0233(17) -0.0013(14) 0.0074(14) -0.0026(14)
C43 0.049(2) 0.0220(18) 0.0227(18) 0.0042(15) 0.0123(16) -0.0022(16)
C44 0.049(2) 0.032(2) 0.0207(18) 0.0004(16) 0.0007(16) -0.0005(17)
C45 0.029(2) 0.0255(19) 0.032(2) -0.0066(15) -0.0019(15) -0.0004(15)
C46 0.0273(19) 0.0178(16) 0.0245(18) -0.0040(14) 0.0048(14) -0.0001(13)
C47 0.037(2) 0.040(2) 0.033(2) 0.0028(17) 0.0170(17) -0.0077(17)
C48 0.027(2) 0.038(2) 0.032(2) -0.0030(17) 0.0084(15) -0.0044(16)

loop_
_atom_type_symbol
_atom_type_description
_atom_type_scat_dispersion_real
_atom_type_scat_dispersion_imag
_atom_type_scat_source
C C 0.0033 0.0016 'International Tables Vol C Tables 4.2.6.8 and 6.1.1.4'
H H 0.0000 0.0000 'International Tables Vol C Tables 4.2.6.8 and 6.1.1.4'
N N 0.0061 0.0033 'International Tables Vol C Tables 4.2.6.8 and 6.1.1.4'
P P 0.1023 0.0942 'International Tables Vol C Tables 4.2.6.8 and 6.1.1.4'
Br Br -0.2901 2.4595 'International Tables Vol C Tables 4.2.6.8 and 6.1.1.4'

loop_
_geom_angle_atom_site_label_1
_geom_angle_atom_site_label_2
_geom_angle_atom_site_label_3
_geom_angle
_geom_angle_site_symmetry_1
_geom_angle_site_symmetry_3
_geom_angle_publ_flag
N2 P1 N1 81.41(12) . . ?
N2 P1 Br1 108.12(9) . . ?
N1 P1 Br1 101.98(9) . . ?
N2 P1 P2 41.17(8) . . ?
N1 P1 P2 41.04(9) . . ?
Br1 P1 P2 116.27(4) . . ?
N1 P2 N2 81.62(12) . . ?
N1 P2 Br2 106.93(10) . . ?
N2 P2 Br2 102.81(9) . . ?
N1 P2 P1 41.21(9) . . ?
N2 P2 P1 41.22(9) . . ?
Br2 P2 P1 116.12(4) . . ?
C11 N1 P2 129.3(2) . . ?
C11 N1 P1 127.6(2) . . ?
P2 N1 P1 97.75(13) . . ?
C21 N2 P2 127.2(2) . . ?
C21 N2 P1 129.9(2) . . ?
P2 N2 P1 97.61(13) . . ?
C12 C11 C16 122.0(3) . . ?
C12 C11 N1 119.2(3) . . ?
C16 C11 N1 118.8(3) . . ?
C11 C12 C13 117.8(3) . . ?
C11 C12 C17 122.3(3) . . ?
C13 C12 C17 119.9(3) . . ?
C14 C13 C12 121.2(3) . . ?
C13 C14 C15 120.1(3) . . ?
C14 C15 C16 120.8(3) . . ?
C15 C16 C11 118.1(3) . . ?
C15 C16 C18 119.0(3) . . ?
C11 C16 C18 122.9(3) . . ?
C26 C21 C22 121.9(3) . . ?
C26 C21 N2 119.6(3) . . ?
C22 C21 N2 118.5(3) . . ?
C23 C22 C21 117.7(3) . . ?
C23 C22 C27 120.6(3) . . ?
C21 C22 C27 121.7(3) . . ?
C24 C23 C22 121.4(3) . . ?
C23 C24 C25 119.9(3) . . ?
C24 C25 C26 121.2(3) . . ?
C21 C26 C25 117.8(3) . . ?
C21 C26 C28 122.0(3) . . ?
C25 C26 C28 120.2(3) . . ?
N3 P3 N4 81.61(12) . . ?
N3 P3 Br3 102.96(9) . . ?
N4 P3 Br3 105.40(9) . . ?
N3 P3 P4 41.16(9) . . ?
N4 P3 P4 40.97(9) . . ?
Br3 P3 P4 113.99(4) . . ?
N4 P4 N3 81.51(12) . . ?
N4 P4 Br4 102.22(9) . . ?
N3 P4 Br4 106.74(9) . . ?
N4 P4 P3 41.04(9) . . ?
N3 P4 P3 41.00(8) . . ?
Br4 P4 P3 114.35(4) . . ?
C31 N3 P3 128.1(2) . . ?
C31 N3 P4 129.4(2) . . ?
P3 N3 P4 97.84(13) . . ?
C41 N4 P4 128.4(2) . . ?
C41 N4 P3 128.6(2) . . ?
P4 N4 P3 97.99(13) . . ?
C32 C31 C36 121.5(3) . . ?
C32 C31 N3 119.9(3) . . ?
C36 C31 N3 118.6(3) . . ?
C33 C32 C31 118.3(3) . . ?
C33 C32 C37 120.0(3) . . ?
C31 C32 C37 121.7(3) . . ?
C34 C33 C32 121.2(4) . . ?
C35 C34 C33 119.6(4) . . ?
C34 C35 C36 121.8(4) . . ?
C35 C36 C31 117.6(4) . . ?
C35 C36 C38 120.6(3) . . ?
C31 C36 C38 121.7(3) . . ?
C46 C41 C42 121.4(3) . . ?
C46 C41 N4 119.3(3) . . ?
C42 C41 N4 119.3(3) . . ?
C41 C42 C43 117.8(3) . . ?
C41 C42 C47 122.9(3) . . ?
C43 C42 C47 119.3(3) . . ?
C44 C43 C42 121.1(3) . . ?
C45 C44 C43 119.9(3) . . ?
C44 C45 C46 121.1(3) . . ?
C41 C46 C45 118.6(3) . . ?
C41 C46 C48 121.6(3) . . ?
C45 C46 C48 119.8(3) . . ?

loop_
_geom_bond_atom_site_label_1
_geom_bond_atom_site_label_2
_geom_bond_distance
_geom_bond_site_symmetry_2
_geom_bond_publ_flag
Br1 P1 2.2933(9) . ?
Br2 P2 2.3009(9) . ?
P1 N2 1.708(3) . ?
P1 N1 1.708(3) . ?
P1 P2 2.5692(12) . ?
P2 N1 1.702(3) . ?
P2 N2 1.706(3) . ?
N1 C11 1.442(4) . ?
N2 C21 1.445(4) . ?
C11 C12 1.391(4) . ?
C11 C16 1.400(4) . ?
C12 C13 1.393(4) . ?
C12 C17 1.507(4) . ?
C13 C14 1.377(5) . ?
C14 C15 1.380(5) . ?
C15 C16 1.389(4) . ?
C16 C18 1.501(4) . ?
C21 C26 1.394(4) . ?
C21 C22 1.405(4) . ?
C22 C23 1.393(5) . ?
C22 C27 1.500(5) . ?
C23 C24 1.373(5) . ?
C24 C25 1.380(5) . ?
C25 C26 1.395(5) . ?
C26 C28 1.505(4) . ?
Br3 P3 2.2987(9) . ?
Br4 P4 2.2993(9) . ?
P3 N3 1.703(3) . ?
P3 N4 1.705(3) . ?
P3 P4 2.5717(12) . ?
P4 N4 1.703(3) . ?
P4 N3 1.709(3) . ?
N3 C31 1.442(4) . ?
N4 C41 1.444(4) . ?
C31 C32 1.395(5) . ?
C31 C36 1.405(5) . ?
C32 C33 1.392(5) . ?
C32 C37 1.490(5) . ?
C33 C34 1.382(6) . ?
C34 C35 1.374(6) . ?
C35 C36 1.394(5) . ?
C36 C38 1.492(5) . ?
C41 C46 1.388(4) . ?
C41 C42 1.397(4) . ?
C42 C43 1.402(4) . ?
C42 C47 1.504(4) . ?
C43 C44 1.374(5) . ?
C44 C45 1.371(5) . ?
C45 C46 1.392(4) . ?
C46 C48 1.510(4) . ?

loop_
_geom_torsion_atom_site_label_1
_geom_torsion_atom_site_label_2
_geom_torsion_atom_site_label_3
_geom_torsion_atom_site_label_4
_geom_torsion
_geom_torsion_site_symmetry_1
_geom_torsion_site_symmetry_2
_geom_torsion_site_symmetry_3
_geom_torsion_site_symmetry_4
_geom_torsion_publ_flag
N2 P1 P2 N1 -165.46(19) . . . . ?
Br1 P1 P2 N1 -77.62(14) . . . . ?
N1 P1 P2 N2 165.46(19) . . . . ?
Br1 P1 P2 N2 87.84(14) . . . . ?
N2 P1 P2 Br2 -79.34(14) . . . . ?
N1 P1 P2 Br2 86.12(14) . . . . ?
Br1 P1 P2 Br2 8.50(6) . . . . ?
N2 P2 N1 C11 -164.9(3) . . . . ?
Br2 P2 N1 C11 94.2(3) . . . . ?
P1 P2 N1 C11 -155.3(3) . . . . ?
N2 P2 N1 P1 -9.63(13) . . . . ?
Br2 P2 N1 P1 -110.55(10) . . . . ?
N2 P1 N1 C11 165.5(3) . . . . ?
Br1 P1 N1 C11 -87.7(3) . . . . ?
P2 P1 N1 C11 155.9(3) . . . . ?
N2 P1 N1 P2 9.62(13) . . . . ?
Br1 P1 N1 P2 116.44(10) . . . . ?
N1 P2 N2 C21 165.6(3) . . . . ?
Br2 P2 N2 C21 -88.8(3) . . . . ?
P1 P2 N2 C21 156.0(3) . . . . ?
N1 P2 N2 P1 9.62(13) . . . . ?
Br2 P2 N2 P1 115.19(10) . . . . ?
N1 P1 N2 C21 -164.6(3) . . . . ?
Br1 P1 N2 C21 95.5(3) . . . . ?
P2 P1 N2 C21 -155.0(3) . . . . ?
N1 P1 N2 P2 -9.60(13) . . . . ?
Br1 P1 N2 P2 -109.47(10) . . . . ?
P2 N1 C11 C12 77.6(4) . . . . ?
P1 N1 C11 C12 -70.8(4) . . . . ?
P2 N1 C11 C16 -101.8(3) . . . . ?
P1 N1 C11 C16 109.7(3) . . . . ?
C16 C11 C12 C13 -1.0(5) . . . . ?
N1 C11 C12 C13 179.6(3) . . . . ?
C16 C11 C12 C17 178.5(3) . . . . ?
N1 C11 C12 C17 -0.9(4) . . . . ?
C11 C12 C13 C14 0.6(5) . . . . ?
C17 C12 C13 C14 -178.9(3) . . . . ?
C12 C13 C14 C15 -0.1(5) . . . . ?
C13 C14 C15 C16 0.0(5) . . . . ?
C14 C15 C16 C11 -0.3(5) . . . . ?
C14 C15 C16 C18 179.0(3) . . . . ?
C12 C11 C16 C15 0.9(5) . . . . ?
N1 C11 C16 C15 -179.7(3) . . . . ?
C12 C11 C16 C18 -178.4(3) . . . . ?
N1 C11 C16 C18 1.0(5) . . . . ?
P2 N2 C21 C26 -64.4(4) . . . . ?
P1 N2 C21 C26 83.9(4) . . . . ?
P2 N2 C21 C22 115.7(3) . . . . ?
P1 N2 C21 C22 -96.0(3) . . . . ?
C26 C21 C22 C23 0.2(5) . . . . ?
N2 C21 C22 C23 -179.9(3) . . . . ?
C26 C21 C22 C27 -178.0(3) . . . . ?
N2 C21 C22 C27 1.9(4) . . . . ?
C21 C22 C23 C24 -0.5(5) . . . . ?
C27 C22 C23 C24 177.7(3) . . . . ?
C22 C23 C24 C25 0.2(5) . . . . ?
C23 C24 C25 C26 0.3(5) . . . . ?
C22 C21 C26 C25 0.2(5) . . . . ?
N2 C21 C26 C25 -179.6(3) . . . . ?
C22 C21 C26 C28 179.7(3) . . . . ?
N2 C21 C26 C28 -0.1(5) . . . . ?
C24 C25 C26 C21 -0.5(5) . . . . ?
C24 C25 C26 C28 180.0(3) . . . . ?
N3 P3 P4 N4 168.22(19) . . . . ?
Br3 P3 P4 N4 86.04(14) . . . . ?
N4 P3 P4 N3 -168.22(19) . . . . ?
Br3 P3 P4 N3 -82.18(14) . . . . ?
N3 P3 P4 Br4 87.78(14) . . . . ?
N4 P3 P4 Br4 -80.44(13) . . . . ?
Br3 P3 P4 Br4 5.60(6) . . . . ?
N4 P3 N3 C31 165.0(3) . . . . ?
Br3 P3 N3 C31 -91.0(3) . . . . ?
P4 P3 N3 C31 157.2(3) . . . . ?
N4 P3 N3 P4 7.78(13) . . . . ?
Br3 P3 N3 P4 111.76(10) . . . . ?
N4 P4 N3 C31 -164.6(3) . . . . ?
Br4 P4 N3 C31 95.1(3) . . . . ?
P3 P4 N3 C31 -156.8(3) . . . . ?
N4 P4 N3 P3 -7.79(13) . . . . ?
Br4 P4 N3 P3 -108.08(10) . . . . ?
N3 P4 N4 C41 164.2(3) . . . . ?
Br4 P4 N4 C41 -90.4(3) . . . . ?
P3 P4 N4 C41 156.4(3) . . . . ?
N3 P4 N4 P3 7.78(13) . . . . ?
Br4 P4 N4 P3 113.19(10) . . . . ?
N3 P3 N4 C41 -164.1(3) . . . . ?
Br3 P3 N4 C41 94.7(3) . . . . ?
P4 P3 N4 C41 -156.3(3) . . . . ?
N3 P3 N4 P4 -7.81(13) . . . . ?
Br3 P3 N4 P4 -109.02(10) . . . . ?
P3 N3 C31 C32 -69.3(4) . . . . ?
P4 N3 C31 C32 80.9(4) . . . . ?
P3 N3 C31 C36 110.7(3) . . . . ?
P4 N3 C31 C36 -99.0(3) . . . . ?
C36 C31 C32 C33 1.9(5) . . . . ?
N3 C31 C32 C33 -178.0(3) . . . . ?
C36 C31 C32 C37 -178.7(3) . . . . ?
N3 C31 C32 C37 1.4(5) . . . . ?
C31 C32 C33 C34 -0.4(5) . . . . ?
C37 C32 C33 C34 -179.8(3) . . . . ?
C32 C33 C34 C35 -0.7(6) . . . . ?
C33 C34 C35 C36 0.2(6) . . . . ?
C34 C35 C36 C31 1.3(5) . . . . ?
C34 C35 C36 C38 -179.1(3) . . . . ?
C32 C31 C36 C35 -2.4(5) . . . . ?
N3 C31 C36 C35 177.6(3) . . . . ?
C32 C31 C36 C38 178.0(3) . . . . ?
N3 C31 C36 C38 -2.0(5) . . . . ?
P4 N4 C41 C46 -70.4(4) . . . . ?
P3 N4 C41 C46 79.1(3) . . . . ?
P4 N4 C41 C42 110.2(3) . . . . ?
P3 N4 C41 C42 -100.3(3) . . . . ?
C46 C41 C42 C43 -0.7(5) . . . . ?
N4 C41 C42 C43 178.6(3) . . . . ?
C46 C41 C42 C47 -179.5(3) . . . . ?
N4 C41 C42 C47 -0.2(5) . . . . ?
C41 C42 C43 C44 1.7(5) . . . . ?
C47 C42 C43 C44 -179.5(3) . . . . ?
C42 C43 C44 C45 -1.6(5) . . . . ?
C43 C44 C45 C46 0.5(5) . . . . ?
C42 C41 C46 C45 -0.4(5) . . . . ?
N4 C41 C46 C45 -179.7(3) . . . . ?
C42 C41 C46 C48 178.1(3) . . . . ?
N4 C41 C46 C48 -1.3(4) . . . . ?
C44 C45 C46 C41 0.5(5) . . . . ?
C44 C45 C46 C48 -178.0(3) . . . . ?
